data_4345056
loop_
_publ_author_name
'Kremer, Alexandre B.'
'Andrews, Ryan J.'
'Milner, Matthew J.'
'Zhang, Xu R.'
'Ebrahimi, Tannaz'
'Patrick, Brian O.'
'Diaconescu, Paula L.'
'Mehrkhodavandi, Parisa'

_publ_section_title
;
 A Comparison of Gallium and Indium Alkoxide Complexes as Catalysts for
 Ring-Opening Polymerization of Lactide.
;
_journal_issue 3
_journal_name_full 'Inorganic chemistry'
_journal_page_first 1375
_journal_page_last 1385
_journal_paper_doi 10.1021/acs.inorgchem.6b02433
_journal_volume 56
_journal_year 2017
_chemical_formula_moiety 'C38 H57 Ga N2 O3, C4 H10 O'
_chemical_formula_sum 'C42 H67 Ga N2 O4'
_chemical_formula_weight 733.69
_space_group_crystal_system monoclinic
_space_group_IT_number 14
_space_group_name_Hall '-P 2ybc'
_space_group_name_H-M_alt 'P 1 21/c 1'
_symmetry_space_group_name_Hall '-P 2ybc'
_symmetry_space_group_name_H-M 'P 1 21/c 1'
_atom_sites_solution_hydrogens geom
_atom_sites_solution_primary direct
_audit_creation_date 2016-08-29
_audit_creation_method
;
Olex2 1.2
(compiled 2016.08.25 svn.r3337 for OlexSys, GUI svn.r5221)
;
_cell_angle_alpha 90
_cell_angle_beta 92.663(2)
_cell_angle_gamma 90
_cell_formula_units_Z 4
_cell_length_a 13.2214(6)
_cell_length_b 13.1233(6)
_cell_length_c 23.7269(11)
_cell_measurement_reflns_used 9928
_cell_measurement_temperature 90(2)
_cell_measurement_theta_max 30.024
_cell_measurement_theta_min 2.74
_cell_volume 4112.4(3)
_computing_cell_refinement 'SAINT v8.34A (Bruker, 2013)'
_computing_data_reduction 'SAINT v8.34A (Bruker, 2013)'
_computing_molecular_graphics 'Olex2 (Dolomanov et al., 2009)'
_computing_publication_material 'Olex2 (Dolomanov et al., 2009)'
_computing_structure_refinement 'XL (Sheldrick, 2008)'
_computing_structure_solution 'XT (Sheldrick, 2015)'
_diffrn_ambient_temperature 90(2)
_diffrn_detector 'Bruker APEX2 area detector'
_diffrn_detector_area_resol_mean 7.9
_diffrn_detector_type 'CCD area detector'
_diffrn_measured_fraction_theta_full 0.999
_diffrn_measured_fraction_theta_max 0.999
_diffrn_measurement_device 'Bruker D8 Kappa diffractometer'
_diffrn_measurement_device_type 'Bruker APEX-II CCD'
_diffrn_measurement_method '\f and \w scans'
_diffrn_radiation_monochromator 'TRIUMPH curved-crystal'
_diffrn_radiation_probe x-ray
_diffrn_radiation_type MoK\a
_diffrn_radiation_wavelength 0.71073
_diffrn_reflns_av_R_equivalents 0.0481
_diffrn_reflns_av_unetI/netI 0.0445
_diffrn_reflns_Laue_measured_fraction_full 0.999
_diffrn_reflns_Laue_measured_fraction_max 0.999
_diffrn_reflns_limit_h_max 18
_diffrn_reflns_limit_h_min -18
_diffrn_reflns_limit_k_max 18
_diffrn_reflns_limit_k_min -18
_diffrn_reflns_limit_l_max 29
_diffrn_reflns_limit_l_min -33
_diffrn_reflns_number 57771
_diffrn_reflns_point_group_measured_fraction_full 0.999
_diffrn_reflns_point_group_measured_fraction_max 0.999
_diffrn_reflns_theta_full 26.000
_diffrn_reflns_theta_max 30.046
_diffrn_reflns_theta_min 1.718
_diffrn_source 'sealed X-ray tube'
_diffrn_source_type 'Incoatec I\ms'
_diffrn_standards_number 0
_exptl_absorpt_coefficient_mu 0.709
_exptl_absorpt_correction_T_max 0.906
_exptl_absorpt_correction_T_min 0.784
_exptl_absorpt_correction_type multi-scan
_exptl_absorpt_process_details
;
SADABS-2014/5 (Bruker,2014/5) was used for absorption correction.
wR2(int) was 0.0586 before and 0.0516 after correction.
The Ratio of minimum to maximum transmission is 0.8658.
The \l/2 correction factor is 0.00150.
;
_exptl_crystal_colour yellow
_exptl_crystal_colour_primary yellow
_exptl_crystal_density_diffrn 1.185
_exptl_crystal_description prism
_exptl_crystal_F_000 1584
_exptl_crystal_size_max 0.19
_exptl_crystal_size_mid 0.18
_exptl_crystal_size_min 0.14
_refine_diff_density_max 1.270
_refine_diff_density_min -0.559
_refine_diff_density_rms 0.077
_refine_ls_extinction_method none
_refine_ls_goodness_of_fit_ref 1.021
_refine_ls_hydrogen_treatment constr
_refine_ls_matrix_type full
_refine_ls_number_parameters 468
_refine_ls_number_reflns 12039
_refine_ls_number_restraints 1
_refine_ls_restrained_S_all 1.021
_refine_ls_R_factor_all 0.0616
_refine_ls_R_factor_gt 0.0423
_refine_ls_shift/su_max 0.004
_refine_ls_shift/su_mean 0.000
_refine_ls_structure_factor_coef Fsqd
_refine_ls_weighting_details 'w=1/[\s^2^(Fo^2^)+(0.0529P)^2^+3.0012P] where P=(Fo^2^+2Fc^2^)/3'
_refine_ls_weighting_scheme calc
_refine_ls_wR_factor_gt 0.1019
_refine_ls_wR_factor_ref 0.1122
_reflns_Friedel_coverage 0.000
_reflns_number_gt 9446
_reflns_number_total 12039
_reflns_threshold_expression 'I > 2\s(I)'
_cod_data_source_file ic6b02433_si_002.cif
_cod_data_source_block pm187
_cod_depositor_comments 'Adding full bibliography for 4345056--4345059.cif.'
_cod_database_code 4345056
_shelx_space_group_comment
;
The symmetry employed for this shelxl refinement is uniquely defined
by the following loop, which should always be used as a source of
symmetry information in preference to the above space-group names.
They are only intended as comments.
;
_shelx_estimated_absorpt_t_max 0.907
_shelx_estimated_absorpt_t_min 0.877
_olex2_refinement_description
;
1. Fixed Uiso
 At 1.2 times of:
  All C(H) groups, All C(H,H) groups, All C(H,H,H,H) groups
 At 1.5 times of:
  All C(H,H,H) groups
2. Restrained distances
 C38A-C37 \\sim C38-C37
 with sigma of 0.02
3. Rigid body (RIGU) restrains
 C38, C38A
 with sigma for 1-2 distances of 0.004 and sigma for 1-3 distances of 0.004
4. Others
 Sof(H37C)=Sof(H37D)=Sof(C38A)=Sof(H38D)=Sof(H38E)=Sof(H38F)=1-FVAR(1)
 Sof(H37A)=Sof(H37B)=Sof(C38)=Sof(H38A)=Sof(H38B)=Sof(H38C)=FVAR(1)
5.a Ternary CH refined with riding coordinates:
 C5(H5), C6(H6)
5.b Secondary CH2 refined with riding coordinates:
 C1(H1A,H1B), C2(H2A,H2B), C3(H3A,H3B), C4(H4A,H4B), C37(H37A,H37B), C37(H37C,
 H37D), C41(H41A,H41B), C42(H42A,H42B)
5.c Aromatic/amide H refined with riding coordinates:
 C7(H7), C9(H9), C11(H11), C22(H22), C24(H24), C26(H26)
5.d Idealised Me refined as rotating group:
 C15(H15A,H15B,H15C), C16(H16A,H16B,H16C), C17(H17A,H17B,H17C), C19(H19A,H19B,
 H19C), C20(H20A,H20B,H20C), C21(H21A,H21B,H21C), C30(H30A,H30B,H30C), C31(H31A,
 H31B,H31C), C32(H32A,H32B,H32C), C34(H34A,H34B,H34C), C35(H35A,H35B,H35C),
 C36(H36A,H36B,H36C), C38(H38A,H38B,H38C), C38A(H38D,H38E,H38F), C40(H40A,H40B,
 H40C), C43(H43A,H43B,H43C)
;
_shelx_shelxl_version_number 2014/7
_olex2_submission_special_instructions 'No special instructions were received'

loop_
_space_group_symop_operation_xyz
'x, y, z'
'-x, y+1/2, -z+1/2'
'-x, -y, -z'
'x, -y-1/2, z-1/2'

loop_
_atom_site_label
_atom_site_type_symbol
_atom_site_fract_x
_atom_site_fract_y
_atom_site_fract_z
_atom_site_U_iso_or_equiv
_atom_site_adp_type
_atom_site_occupancy
_atom_site_site_symmetry_order
_atom_site_calc_flag
_atom_site_refinement_flags_posn
_atom_site_refinement_flags_adp
_atom_site_refinement_flags_occupancy
_atom_site_disorder_assembly
_atom_site_disorder_group
Ga1 Ga 0.82725(2) 0.33115(2) 0.53265(2) 0.01156(6) Uani 1 1 d . . . . .
O1 O 0.80051(10) 0.30793(9) 0.45514(5) 0.0159(2) Uani 1 1 d . . . . .
O2 O 0.75264(9) 0.21008(9) 0.54824(5) 0.0157(2) Uani 1 1 d . . . . .
O3 O 0.95584(10) 0.30287(9) 0.55892(5) 0.0180(3) Uani 1 1 d . . . . .
N1 N 0.86210(11) 0.47888(10) 0.51492(6) 0.0131(3) Uani 1 1 d . . . . .
N2 N 0.75309(11) 0.40689(10) 0.59312(6) 0.0147(3) Uani 1 1 d . . . . .
C1 C 0.77929(15) 0.56246(13) 0.65616(7) 0.0196(4) Uani 1 1 d . . . . .
H1A H 0.7149 0.5510 0.6749 0.024 Uiso 1 1 calc R . . . .
H1B H 0.8341 0.5277 0.6786 0.024 Uiso 1 1 calc R . . . .
C2 C 0.80141(16) 0.67676(13) 0.65352(8) 0.0218(4) Uani 1 1 d . . . . .
H2A H 0.7428 0.7120 0.6348 0.026 Uiso 1 1 calc R . . . .
H2B H 0.8103 0.7039 0.6924 0.026 Uiso 1 1 calc R . . . .
C3 C 0.89636(15) 0.69937(14) 0.62142(8) 0.0195(4) Uani 1 1 d . . . . .
H3A H 0.9563 0.6716 0.6427 0.023 Uiso 1 1 calc R . . . .
H3B H 0.9052 0.7741 0.6183 0.023 Uiso 1 1 calc R . . . .
C4 C 0.88961(14) 0.65255(12) 0.56218(7) 0.0150(3) Uani 1 1 d . . . . .
H4A H 0.8337 0.6848 0.5394 0.018 Uiso 1 1 calc R . . . .
H4B H 0.9536 0.6647 0.5431 0.018 Uiso 1 1 calc R . . . .
C5 C 0.87068(13) 0.53871(12) 0.56704(7) 0.0140(3) Uani 1 1 d . . . . .
H5 H 0.9273 0.5091 0.5912 0.017 Uiso 1 1 calc R . . . .
C6 C 0.77174(13) 0.51844(12) 0.59634(7) 0.0146(3) Uani 1 1 d . . . . .
H6 H 0.7155 0.5540 0.5747 0.017 Uiso 1 1 calc R . . . .
C7 C 0.87814(13) 0.51699(12) 0.46617(7) 0.0128(3) Uani 1 1 d . . . . .
H7 H 0.9009 0.5855 0.4646 0.015 Uiso 1 1 calc R . . . .
C8 C 0.86363(13) 0.46186(12) 0.41379(7) 0.0131(3) Uani 1 1 d . . . . .
C9 C 0.88572(13) 0.51700(13) 0.36461(7) 0.0150(3) Uani 1 1 d . . . . .
H9 H 0.9105 0.5848 0.3682 0.018 Uiso 1 1 calc R . . . .
C10 C 0.87214(14) 0.47456(13) 0.31173(7) 0.0154(3) Uani 1 1 d . . . . .
C11 C 0.83573(14) 0.37397(14) 0.30901(7) 0.0170(3) Uani 1 1 d . . . . .
H11 H 0.8257 0.3439 0.2728 0.020 Uiso 1 1 calc R . . . .
C12 C 0.81339(14) 0.31542(12) 0.35555(7) 0.0147(3) Uani 1 1 d . . . . .
C13 C 0.82606(13) 0.36105(12) 0.41032(7) 0.0132(3) Uani 1 1 d . . . . .
C14 C 0.89128(15) 0.53295(14) 0.25712(7) 0.0201(4) Uani 1 1 d . . . . .
C15 C 0.94064(17) 0.63643(15) 0.26913(8) 0.0262(4) Uani 1 1 d . . . . .
H15A H 0.8944 0.6793 0.2899 0.039 Uiso 1 1 calc GR . . . .
H15B H 0.9554 0.6696 0.2334 0.039 Uiso 1 1 calc GR . . . .
H15C H 1.0038 0.6268 0.2918 0.039 Uiso 1 1 calc GR . . . .
C16 C 0.78898(17) 0.55045(17) 0.22519(8) 0.0285(4) Uani 1 1 d . . . . .
H16A H 0.7588 0.4846 0.2145 0.043 Uiso 1 1 calc GR . . . .
H16B H 0.7993 0.5907 0.1911 0.043 Uiso 1 1 calc GR . . . .
H16C H 0.7435 0.5873 0.2495 0.043 Uiso 1 1 calc GR . . . .
C17 C 0.96086(18) 0.47081(16) 0.22014(8) 0.0285(4) Uani 1 1 d . . . . .
H17A H 1.0257 0.4588 0.2408 0.043 Uiso 1 1 calc GR . . . .
H17B H 0.9725 0.5086 0.1854 0.043 Uiso 1 1 calc GR . . . .
H17C H 0.9288 0.4053 0.2106 0.043 Uiso 1 1 calc GR . . . .
C18 C 0.77568(15) 0.20510(13) 0.34888(7) 0.0179(3) Uani 1 1 d . . . . .
C19 C 0.77223(18) 0.17085(15) 0.28687(8) 0.0262(4) Uani 1 1 d . . . . .
H19A H 0.7254 0.2146 0.2647 0.039 Uiso 1 1 calc GR . . . .
H19B H 0.7491 0.1000 0.2843 0.039 Uiso 1 1 calc GR . . . .
H19C H 0.8401 0.1761 0.2722 0.039 Uiso 1 1 calc GR . . . .
C20 C 0.66776(15) 0.19747(15) 0.36997(8) 0.0216(4) Uani 1 1 d . . . . .
H20A H 0.6679 0.2185 0.4096 0.032 Uiso 1 1 calc GR . . . .
H20B H 0.6440 0.1269 0.3665 0.032 Uiso 1 1 calc GR . . . .
H20C H 0.6226 0.2421 0.3472 0.032 Uiso 1 1 calc GR . . . .
C21 C 0.84652(15) 0.13157(14) 0.38247(8) 0.0222(4) Uani 1 1 d . . . . .
H21A H 0.9149 0.1363 0.3685 0.033 Uiso 1 1 calc GR . . . .
H21B H 0.8215 0.0617 0.3778 0.033 Uiso 1 1 calc GR . . . .
H21C H 0.8482 0.1500 0.4225 0.033 Uiso 1 1 calc GR . . . .
C22 C 0.69065(13) 0.36545(13) 0.62646(7) 0.0156(3) Uani 1 1 d . . . . .
H22 H 0.6632 0.4089 0.6539 0.019 Uiso 1 1 calc R . . . .
C23 C 0.65805(13) 0.26150(13) 0.62681(7) 0.0144(3) Uani 1 1 d . . . . .
C24 C 0.58576(14) 0.23821(14) 0.66683(7) 0.0172(3) Uani 1 1 d . . . . .
H24 H 0.5661 0.2895 0.6924 0.021 Uiso 1 1 calc R . . . .
C25 C 0.54329(15) 0.14297(14) 0.66962(8) 0.0201(4) Uani 1 1 d . . . . .
C26 C 0.57770(14) 0.06927(14) 0.63159(8) 0.0199(4) Uani 1 1 d . . . . .
H26 H 0.5494 0.0029 0.6333 0.024 Uiso 1 1 calc R . . . .
C27 C 0.64967(14) 0.08632(13) 0.59192(7) 0.0161(3) Uani 1 1 d . . . . .
C28 C 0.68969(13) 0.18790(12) 0.58774(7) 0.0136(3) Uani 1 1 d . . . . .
C29 C 0.46063(17) 0.11656(15) 0.71030(9) 0.0275(4) Uani 1 1 d . . . . .
C30 C 0.44006(17) 0.20544(17) 0.75047(9) 0.0285(4) Uani 1 1 d . . . . .
H30A H 0.5023 0.2221 0.7727 0.043 Uiso 1 1 calc GR . . . .
H30B H 0.3871 0.1857 0.7759 0.043 Uiso 1 1 calc GR . . . .
H30C H 0.4177 0.2652 0.7284 0.043 Uiso 1 1 calc GR . . . .
C31 C 0.4918(2) 0.0229(2) 0.74478(12) 0.0495(7) Uani 1 1 d . . . . .
H31A H 0.5052 -0.0338 0.7193 0.074 Uiso 1 1 calc GR . . . .
H31B H 0.4370 0.0040 0.7692 0.074 Uiso 1 1 calc GR . . . .
H31C H 0.5531 0.0381 0.7680 0.074 Uiso 1 1 calc GR . . . .
C32 C 0.36067(18) 0.09482(18) 0.67607(11) 0.0392(6) Uani 1 1 d . . . . .
H32A H 0.3394 0.1561 0.6551 0.059 Uiso 1 1 calc GR . . . .
H32B H 0.3081 0.0756 0.7019 0.059 Uiso 1 1 calc GR . . . .
H32C H 0.3711 0.0390 0.6495 0.059 Uiso 1 1 calc GR . . . .
C33 C 0.68507(14) 0.00025(13) 0.55362(7) 0.0175(3) Uani 1 1 d . . . . .
C34 C 0.80089(15) -0.01127(14) 0.55982(8) 0.0228(4) Uani 1 1 d . . . . .
H34A H 0.8332 0.0497 0.5450 0.034 Uiso 1 1 calc GR . . . .
H34B H 0.8218 -0.0712 0.5386 0.034 Uiso 1 1 calc GR . . . .
H34C H 0.8214 -0.0197 0.5998 0.034 Uiso 1 1 calc GR . . . .
C35 C 0.65522(16) 0.02353(15) 0.49162(8) 0.0237(4) Uani 1 1 d . . . . .
H35A H 0.5814 0.0292 0.4870 0.036 Uiso 1 1 calc GR . . . .
H35B H 0.6789 -0.0316 0.4677 0.036 Uiso 1 1 calc GR . . . .
H35C H 0.6864 0.0879 0.4807 0.036 Uiso 1 1 calc GR . . . .
C36 C 0.63809(16) -0.10314(13) 0.56880(8) 0.0235(4) Uani 1 1 d . . . . .
H36A H 0.6547 -0.1187 0.6086 0.035 Uiso 1 1 calc GR . . . .
H36B H 0.6653 -0.1567 0.5450 0.035 Uiso 1 1 calc GR . . . .
H36C H 0.5644 -0.0998 0.5625 0.035 Uiso 1 1 calc GR . . . .
C37 C 0.98296(16) 0.21305(15) 0.58845(9) 0.0263(4) Uani 1 1 d D . . . .
H37A H 0.9213 0.1786 0.6009 0.032 Uiso 0.843(7) 1 calc R . P A 1
H37B H 1.0260 0.2303 0.6224 0.032 Uiso 0.843(7) 1 calc R . P A 1
H37C H 0.9399 0.1569 0.5731 0.032 Uiso 0.157(7) 1 calc R . P A 2
H37D H 0.9667 0.2224 0.6284 0.032 Uiso 0.157(7) 1 calc R . P A 2
C38 C 1.0401(2) 0.1422(2) 0.55079(14) 0.0372(9) Uani 0.843(7) 1 d D U P A 1
H38A H 0.9972 0.1251 0.5173 0.056 Uiso 0.843(7) 1 calc GR . P A 1
H38B H 1.0582 0.0798 0.5715 0.056 Uiso 0.843(7) 1 calc GR . P A 1
H38C H 1.1018 0.1760 0.5391 0.056 Uiso 0.843(7) 1 calc GR . P A 1
C38A C 1.0901(11) 0.1809(11) 0.5867(9) 0.050(6) Uani 0.157(7) 1 d D U P A 2
H38D H 1.1129 0.1884 0.5483 0.076 Uiso 0.157(7) 1 calc GR . P A 2
H38E H 1.0963 0.1094 0.5984 0.076 Uiso 0.157(7) 1 calc GR . P A 2
H38F H 1.1319 0.2235 0.6125 0.076 Uiso 0.157(7) 1 calc GR . P A 2
O4 O 0.57485(15) 0.63766(17) 0.50743(9) 0.0546(5) Uani 1 1 d . . . . .
C40 C 0.6676(3) 0.6624(3) 0.42667(15) 0.0766(12) Uani 1 1 d . . . . .
H40A H 0.6607 0.6780 0.3863 0.115 Uiso 1 1 calc GR . . . .
H40B H 0.6889 0.5913 0.4318 0.115 Uiso 1 1 calc GR . . . .
H40C H 0.7185 0.7075 0.4448 0.115 Uiso 1 1 calc GR . . . .
C41 C 0.5688(3) 0.6781(3) 0.45267(13) 0.0607(9) Uani 1 1 d . . . . .
H41A H 0.5529 0.7518 0.4541 0.073 Uiso 1 1 calc R . . . .
H41B H 0.5143 0.6436 0.4299 0.073 Uiso 1 1 calc R . . . .
C42 C 0.4789(2) 0.6351(3) 0.53137(14) 0.0612(9) Uani 1 1 d . . . . .
H42A H 0.4329 0.5892 0.5091 0.073 Uiso 1 1 calc R . . . .
H42B H 0.4488 0.7042 0.5308 0.073 Uiso 1 1 calc R . . . .
C43 C 0.4913(3) 0.5978(3) 0.59049(16) 0.0704(10) Uani 1 1 d . . . . .
H43A H 0.5226 0.5301 0.5908 0.106 Uiso 1 1 calc GR . . . .
H43B H 0.4248 0.5937 0.6070 0.106 Uiso 1 1 calc GR . . . .
H43C H 0.5346 0.6451 0.6126 0.106 Uiso 1 1 calc GR . . . .

loop_
_atom_site_aniso_label
_atom_site_aniso_U_11
_atom_site_aniso_U_22
_atom_site_aniso_U_33
_atom_site_aniso_U_23
_atom_site_aniso_U_13
_atom_site_aniso_U_12
Ga1 0.01405(10) 0.00981(9) 0.01126(9) 0.00098(6) 0.00537(6) -0.00002(7)
O1 0.0224(7) 0.0141(6) 0.0115(5) 0.0003(4) 0.0048(5) -0.0035(5)
O2 0.0183(6) 0.0130(5) 0.0165(6) 0.0011(4) 0.0091(5) -0.0023(5)
O3 0.0153(6) 0.0143(6) 0.0245(6) 0.0072(5) 0.0028(5) 0.0001(5)
N1 0.0160(7) 0.0111(6) 0.0125(6) -0.0002(5) 0.0046(5) 0.0008(5)
N2 0.0176(7) 0.0118(6) 0.0152(6) -0.0013(5) 0.0051(6) -0.0011(5)
C1 0.0264(10) 0.0160(8) 0.0174(8) -0.0042(6) 0.0122(7) -0.0040(7)
C2 0.0285(10) 0.0155(8) 0.0223(9) -0.0056(7) 0.0107(8) -0.0029(7)
C3 0.0256(10) 0.0137(7) 0.0196(8) -0.0035(6) 0.0066(7) -0.0032(7)
C4 0.0193(9) 0.0109(7) 0.0150(7) -0.0008(6) 0.0043(6) -0.0009(6)
C5 0.0179(8) 0.0122(7) 0.0121(7) -0.0003(6) 0.0038(6) -0.0003(6)
C6 0.0172(8) 0.0121(7) 0.0148(7) -0.0001(6) 0.0050(6) 0.0000(6)
C7 0.0142(8) 0.0109(7) 0.0136(7) 0.0013(5) 0.0038(6) 0.0004(6)
C8 0.0153(8) 0.0130(7) 0.0111(7) 0.0011(6) 0.0030(6) 0.0013(6)
C9 0.0176(8) 0.0133(7) 0.0145(7) 0.0018(6) 0.0032(6) 0.0008(6)
C10 0.0183(9) 0.0163(8) 0.0120(7) 0.0019(6) 0.0039(6) 0.0004(6)
C11 0.0199(9) 0.0192(8) 0.0121(7) -0.0016(6) 0.0035(6) -0.0006(7)
C12 0.0163(8) 0.0135(7) 0.0146(7) -0.0013(6) 0.0041(6) -0.0001(6)
C13 0.0135(8) 0.0129(7) 0.0134(7) 0.0013(6) 0.0037(6) 0.0010(6)
C14 0.0269(10) 0.0215(8) 0.0122(7) 0.0034(6) 0.0043(7) -0.0039(7)
C15 0.0386(12) 0.0236(9) 0.0168(8) 0.0055(7) 0.0047(8) -0.0090(9)
C16 0.0335(12) 0.0314(11) 0.0202(9) 0.0084(8) -0.0018(8) -0.0029(9)
C17 0.0378(12) 0.0300(10) 0.0187(9) 0.0019(7) 0.0139(8) -0.0027(9)
C18 0.0234(9) 0.0149(7) 0.0157(8) -0.0028(6) 0.0053(7) -0.0018(7)
C19 0.0394(12) 0.0213(9) 0.0184(8) -0.0067(7) 0.0072(8) -0.0087(8)
C20 0.0226(10) 0.0201(8) 0.0224(9) -0.0025(7) 0.0043(7) -0.0033(7)
C21 0.0264(10) 0.0151(8) 0.0256(9) -0.0017(7) 0.0078(8) 0.0012(7)
C22 0.0159(8) 0.0160(7) 0.0154(7) -0.0016(6) 0.0056(6) -0.0011(6)
C23 0.0148(8) 0.0149(7) 0.0138(7) 0.0013(6) 0.0045(6) -0.0011(6)
C24 0.0175(9) 0.0188(8) 0.0159(7) 0.0012(6) 0.0070(7) -0.0015(7)
C25 0.0200(9) 0.0195(8) 0.0217(8) 0.0045(7) 0.0099(7) -0.0030(7)
C26 0.0212(9) 0.0153(8) 0.0237(9) 0.0047(7) 0.0071(7) -0.0041(7)
C27 0.0168(9) 0.0138(7) 0.0179(8) 0.0022(6) 0.0045(7) -0.0007(6)
C28 0.0118(8) 0.0148(7) 0.0143(7) 0.0031(6) 0.0034(6) -0.0007(6)
C29 0.0306(11) 0.0209(9) 0.0328(10) 0.0030(8) 0.0204(9) -0.0036(8)
C30 0.0283(11) 0.0309(10) 0.0276(10) -0.0017(8) 0.0168(9) -0.0084(9)
C31 0.0594(18) 0.0421(14) 0.0505(15) 0.0241(12) 0.0378(14) 0.0126(13)
C32 0.0331(13) 0.0328(12) 0.0535(14) -0.0094(10) 0.0215(11) -0.0153(10)
C33 0.0216(9) 0.0123(7) 0.0190(8) 0.0010(6) 0.0052(7) -0.0016(7)
C34 0.0228(10) 0.0175(8) 0.0284(9) -0.0024(7) 0.0049(8) 0.0042(7)
C35 0.0310(11) 0.0209(9) 0.0194(8) 0.0006(7) 0.0019(8) -0.0034(8)
C36 0.0323(11) 0.0129(8) 0.0256(9) 0.0019(7) 0.0066(8) -0.0023(7)
C37 0.0261(11) 0.0200(9) 0.0324(10) 0.0090(8) -0.0031(8) -0.0003(8)
C38 0.0338(17) 0.0212(12) 0.058(2) 0.0055(12) 0.0191(14) 0.0094(11)
C38A 0.058(12) 0.020(7) 0.070(13) 0.004(7) -0.030(10) 0.021(7)
O4 0.0447(11) 0.0657(13) 0.0519(11) -0.0180(10) -0.0140(9) 0.0284(10)
C40 0.064(2) 0.106(3) 0.059(2) 0.021(2) -0.0051(17) 0.035(2)
C41 0.0580(19) 0.068(2) 0.0537(17) -0.0160(15) -0.0236(15) 0.0350(16)
C42 0.0415(16) 0.070(2) 0.071(2) -0.0361(17) -0.0107(15) 0.0271(15)
C43 0.056(2) 0.070(2) 0.086(3) -0.0167(19) 0.0116(18) 0.0247(17)

loop_
_atom_type_symbol
_atom_type_description
_atom_type_scat_dispersion_real
_atom_type_scat_dispersion_imag
_atom_type_scat_source
C C 0.0033 0.0016 'International Tables Vol C Tables 4.2.6.8 and 6.1.1.4'
H H 0.0000 0.0000 'International Tables Vol C Tables 4.2.6.8 and 6.1.1.4'
Ga Ga 0.2307 1.6083 'International Tables Vol C Tables 4.2.6.8 and 6.1.1.4'
N N 0.0061 0.0033 'International Tables Vol C Tables 4.2.6.8 and 6.1.1.4'
O O 0.0106 0.0060 'International Tables Vol C Tables 4.2.6.8 and 6.1.1.4'

loop_
_geom_angle_atom_site_label_1
_geom_angle_atom_site_label_2
_geom_angle_atom_site_label_3
_geom_angle
O1 Ga1 O2 88.82(5)
O1 Ga1 N1 89.21(5)
O1 Ga1 N2 133.92(6)
O2 Ga1 N1 161.99(6)
O2 Ga1 N2 89.98(5)
O3 Ga1 O1 115.57(6)
O3 Ga1 O2 104.23(5)
O3 Ga1 N1 92.75(6)
O3 Ga1 N2 109.33(6)
N2 Ga1 N1 78.58(5)
C13 O1 Ga1 130.87(11)
C28 O2 Ga1 132.08(11)
C37 O3 Ga1 123.54(12)
C5 N1 Ga1 110.15(10)
C7 N1 Ga1 127.06(11)
C7 N1 C5 122.75(14)
C6 N2 Ga1 115.68(10)
C22 N2 Ga1 124.73(12)
C22 N2 C6 119.56(14)
H1A C1 H1B 108.2
C2 C1 H1A 109.7
C2 C1 H1B 109.7
C2 C1 C6 109.64(14)
C6 C1 H1A 109.7
C6 C1 H1B 109.7
C1 C2 H2A 109.2
C1 C2 H2B 109.2
H2A C2 H2B 107.9
C3 C2 C1 111.97(15)
C3 C2 H2A 109.2
C3 C2 H2B 109.2
C2 C3 H3A 109.3
C2 C3 H3B 109.3
C2 C3 C4 111.42(15)
H3A C3 H3B 108.0
C4 C3 H3A 109.3
C4 C3 H3B 109.3
C3 C4 H4A 109.9
C3 C4 H4B 109.9
H4A C4 H4B 108.3
C5 C4 C3 109.10(14)
C5 C4 H4A 109.9
C5 C4 H4B 109.9
N1 C5 C4 117.99(13)
N1 C5 H5 107.7
N1 C5 C6 104.81(13)
C4 C5 H5 107.7
C4 C5 C6 110.61(14)
C6 C5 H5 107.7
N2 C6 C1 115.01(14)
N2 C6 C5 106.90(13)
N2 C6 H6 108.4
C1 C6 C5 109.56(14)
C1 C6 H6 108.4
C5 C6 H6 108.4
N1 C7 H7 118.0
N1 C7 C8 123.95(15)
C8 C7 H7 118.0
C9 C8 C7 115.43(14)
C13 C8 C7 123.46(14)
C13 C8 C9 121.06(15)
C8 C9 H9 119.3
C10 C9 C8 121.43(15)
C10 C9 H9 119.3
C9 C10 C11 116.84(15)
C9 C10 C14 123.18(15)
C11 C10 C14 119.95(15)
C10 C11 H11 117.7
C12 C11 C10 124.65(16)
C12 C11 H11 117.7
C11 C12 C13 118.01(15)
C11 C12 C18 121.30(15)
C13 C12 C18 120.69(14)
O1 C13 C8 123.10(15)
O1 C13 C12 118.90(15)
C8 C13 C12 117.99(14)
C10 C14 C16 108.34(15)
C15 C14 C10 111.82(14)
C15 C14 C16 108.53(16)
C15 C14 C17 108.46(16)
C17 C14 C10 110.10(15)
C17 C14 C16 109.55(16)
C14 C15 H15A 109.5
C14 C15 H15B 109.5
C14 C15 H15C 109.5
H15A C15 H15B 109.5
H15A C15 H15C 109.5
H15B C15 H15C 109.5
C14 C16 H16A 109.5
C14 C16 H16B 109.5
C14 C16 H16C 109.5
H16A C16 H16B 109.5
H16A C16 H16C 109.5
H16B C16 H16C 109.5
C14 C17 H17A 109.5
C14 C17 H17B 109.5
C14 C17 H17C 109.5
H17A C17 H17B 109.5
H17A C17 H17C 109.5
H17B C17 H17C 109.5
C12 C18 C19 111.65(14)
C12 C18 C20 109.24(14)
C12 C18 C21 110.50(15)
C19 C18 C20 107.81(16)
C19 C18 C21 107.59(15)
C20 C18 C21 110.00(15)
C18 C19 H19A 109.5
C18 C19 H19B 109.5
C18 C19 H19C 109.5
H19A C19 H19B 109.5
H19A C19 H19C 109.5
H19B C19 H19C 109.5
C18 C20 H20A 109.5
C18 C20 H20B 109.5
C18 C20 H20C 109.5
H20A C20 H20B 109.5
H20A C20 H20C 109.5
H20B C20 H20C 109.5
C18 C21 H21A 109.5
C18 C21 H21B 109.5
C18 C21 H21C 109.5
H21A C21 H21B 109.5
H21A C21 H21C 109.5
H21B C21 H21C 109.5
N2 C22 H22 116.3
N2 C22 C23 127.38(16)
C23 C22 H22 116.3
C24 C23 C22 115.08(15)
C24 C23 C28 121.52(15)
C28 C23 C22 123.27(15)
C23 C24 H24 119.3
C25 C24 C23 121.38(16)
C25 C24 H24 119.3
C24 C25 C26 116.61(16)
C24 C25 C29 122.81(17)
C26 C25 C29 120.55(16)
C25 C26 H26 117.5
C27 C26 C25 125.06(16)
C27 C26 H26 117.5
C26 C27 C28 117.52(15)
C26 C27 C33 121.34(15)
C28 C27 C33 121.14(15)
O2 C28 C23 122.14(15)
O2 C28 C27 120.08(15)
C23 C28 C27 117.78(14)
C25 C29 C30 111.77(16)
C25 C29 C32 109.18(18)
C30 C29 C32 107.10(18)
C31 C29 C25 109.79(18)
C31 C29 C30 109.29(19)
C31 C29 C32 109.7(2)
C29 C30 H30A 109.5
C29 C30 H30B 109.5
C29 C30 H30C 109.5
H30A C30 H30B 109.5
H30A C30 H30C 109.5
H30B C30 H30C 109.5
C29 C31 H31A 109.5
C29 C31 H31B 109.5
C29 C31 H31C 109.5
H31A C31 H31B 109.5
H31A C31 H31C 109.5
H31B C31 H31C 109.5
C29 C32 H32A 109.5
C29 C32 H32B 109.5
C29 C32 H32C 109.5
H32A C32 H32B 109.5
H32A C32 H32C 109.5
H32B C32 H32C 109.5
C27 C33 C34 110.16(15)
C27 C33 C36 111.82(14)
C34 C33 C36 107.52(15)
C35 C33 C27 110.39(15)
C35 C33 C34 108.75(15)
C35 C33 C36 108.09(15)
C33 C34 H34A 109.5
C33 C34 H34B 109.5
C33 C34 H34C 109.5
H34A C34 H34B 109.5
H34A C34 H34C 109.5
H34B C34 H34C 109.5
C33 C35 H35A 109.5
C33 C35 H35B 109.5
C33 C35 H35C 109.5
H35A C35 H35B 109.5
H35A C35 H35C 109.5
H35B C35 H35C 109.5
C33 C36 H36A 109.5
C33 C36 H36B 109.5
C33 C36 H36C 109.5
H36A C36 H36B 109.5
H36A C36 H36C 109.5
H36B C36 H36C 109.5
O3 C37 H37A 109.7
O3 C37 H37B 109.7
O3 C37 H37C 108.2
O3 C37 H37D 108.2
O3 C37 C38 110.01(18)
O3 C37 C38A 116.5(7)
H37A C37 H37B 108.2
H37C C37 H37D 107.3
C38 C37 H37A 109.7
C38 C37 H37B 109.7
C38A C37 H37C 108.2
C38A C37 H37D 108.2
C37 C38 H38A 109.5
C37 C38 H38B 109.5
C37 C38 H38C 109.5
H38A C38 H38B 109.5
H38A C38 H38C 109.5
H38B C38 H38C 109.5
C37 C38A H38D 109.5
C37 C38A H38E 109.5
C37 C38A H38F 109.5
H38D C38A H38E 109.5
H38D C38A H38F 109.5
H38E C38A H38F 109.5
C41 O4 C42 111.5(2)
H40A C40 H40B 109.5
H40A C40 H40C 109.5
H40B C40 H40C 109.5
C41 C40 H40A 109.5
C41 C40 H40B 109.5
C41 C40 H40C 109.5
O4 C41 C40 108.6(2)
O4 C41 H41A 110.0
O4 C41 H41B 110.0
C40 C41 H41A 110.0
C40 C41 H41B 110.0
H41A C41 H41B 108.4
O4 C42 H42A 109.9
O4 C42 H42B 109.9
O4 C42 C43 109.0(3)
H42A C42 H42B 108.3
C43 C42 H42A 109.9
C43 C42 H42B 109.9
C42 C43 H43A 109.5
C42 C43 H43B 109.5
C42 C43 H43C 109.5
H43A C43 H43B 109.5
H43A C43 H43C 109.5
H43B C43 H43C 109.5

loop_
_geom_bond_atom_site_label_1
_geom_bond_atom_site_label_2
_geom_bond_distance
Ga1 O1 1.8814(12)
Ga1 O2 1.9152(12)
Ga1 O3 1.8215(13)
Ga1 N1 2.0411(14)
Ga1 N2 2.0344(14)
O1 C13 1.3284(19)
O2 C28 1.3146(19)
O3 C37 1.409(2)
N1 C5 1.465(2)
N1 C7 1.287(2)
N2 C6 1.486(2)
N2 C22 1.290(2)
C1 H1A 0.9900
C1 H1B 0.9900
C1 C2 1.530(2)
C1 C6 1.531(2)
C2 H2A 0.9900
C2 H2B 0.9900
C2 C3 1.527(3)
C3 H3A 0.9900
C3 H3B 0.9900
C3 C4 1.533(2)
C4 H4A 0.9900
C4 H4B 0.9900
C4 C5 1.520(2)
C5 H5 1.0000
C5 C6 1.533(2)
C6 H6 1.0000
C7 H7 0.9500
C7 C8 1.443(2)
C8 C9 1.415(2)
C8 C13 1.414(2)
C9 H9 0.9500
C9 C10 1.377(2)
C10 C11 1.406(2)
C10 C14 1.536(2)
C11 H11 0.9500
C11 C12 1.388(2)
C12 C13 1.434(2)
C12 C18 1.537(2)
C14 C15 1.528(3)
C14 C16 1.537(3)
C14 C17 1.535(3)
C15 H15A 0.9800
C15 H15B 0.9800
C15 H15C 0.9800
C16 H16A 0.9800
C16 H16B 0.9800
C16 H16C 0.9800
C17 H17A 0.9800
C17 H17B 0.9800
C17 H17C 0.9800
C18 C19 1.537(2)
C18 C20 1.537(3)
C18 C21 1.541(3)
C19 H19A 0.9800
C19 H19B 0.9800
C19 H19C 0.9800
C20 H20A 0.9800
C20 H20B 0.9800
C20 H20C 0.9800
C21 H21A 0.9800
C21 H21B 0.9800
C21 H21C 0.9800
C22 H22 0.9500
C22 C23 1.431(2)
C23 C24 1.412(2)
C23 C28 1.415(2)
C24 H24 0.9500
C24 C25 1.373(2)
C25 C26 1.412(3)
C25 C29 1.531(3)
C26 H26 0.9500
C26 C27 1.387(2)
C27 C28 1.439(2)
C27 C33 1.536(2)
C29 C30 1.539(3)
C29 C31 1.523(3)
C29 C32 1.545(3)
C30 H30A 0.9800
C30 H30B 0.9800
C30 H30C 0.9800
C31 H31A 0.9800
C31 H31B 0.9800
C31 H31C 0.9800
C32 H32A 0.9800
C32 H32B 0.9800
C32 H32C 0.9800
C33 C34 1.539(3)
C33 C35 1.536(3)
C33 C36 1.542(2)
C34 H34A 0.9800
C34 H34B 0.9800
C34 H34C 0.9800
C35 H35A 0.9800
C35 H35B 0.9800
C35 H35C 0.9800
C36 H36A 0.9800
C36 H36B 0.9800
C36 H36C 0.9800
C37 H37A 0.9900
C37 H37B 0.9900
C37 H37C 0.9900
C37 H37D 0.9900
C37 C38 1.515(3)
C37 C38A 1.480(14)
C38 H38A 0.9800
C38 H38B 0.9800
C38 H38C 0.9800
C38A H38D 0.9800
C38A H38E 0.9800
C38A H38F 0.9800
O4 C41 1.402(4)
O4 C42 1.415(4)
C40 H40A 0.9800
C40 H40B 0.9800
C40 H40C 0.9800
C40 C41 1.486(5)
C41 H41A 0.9900
C41 H41B 0.9900
C42 H42A 0.9900
C42 H42B 0.9900
C42 C43 1.487(5)
C43 H43A 0.9800
C43 H43B 0.9800
C43 H43C 0.9800

loop_
_geom_torsion_atom_site_label_1
_geom_torsion_atom_site_label_2
_geom_torsion_atom_site_label_3
_geom_torsion_atom_site_label_4
_geom_torsion
Ga1 O1 C13 C8 -13.8(2)
Ga1 O1 C13 C12 167.47(12)
Ga1 O2 C28 C23 5.5(3)
Ga1 O2 C28 C27 -175.23(12)
Ga1 O3 C37 C38 106.1(2)
Ga1 O3 C37 C38A 155.9(9)
Ga1 N1 C5 C4 -176.11(12)
Ga1 N1 C5 C6 -52.55(14)
Ga1 N1 C7 C8 6.7(3)
Ga1 N2 C6 C1 -141.82(13)
Ga1 N2 C6 C5 -19.96(17)
Ga1 N2 C22 C23 -2.5(3)
O1 Ga1 O3 C37 -101.05(15)
O2 Ga1 O1 C13 179.16(15)
O2 Ga1 O3 C37 -5.44(15)
O3 Ga1 O1 C13 -75.61(15)
N1 Ga1 O1 C13 17.07(15)
N1 Ga1 O3 C37 168.51(15)
N1 C5 C6 N2 45.19(17)
N1 C5 C6 C1 170.41(13)
N1 C7 C8 C9 -179.78(16)
N1 C7 C8 C13 2.7(3)
N2 Ga1 O1 C13 90.33(16)
N2 Ga1 O3 C37 89.64(15)
N2 C22 C23 C24 -177.61(18)
N2 C22 C23 C28 -1.8(3)
C1 C2 C3 C4 55.0(2)
C2 C1 C6 N2 178.43(15)
C2 C1 C6 C5 58.0(2)
C2 C3 C4 C5 -56.1(2)
C3 C4 C5 N1 -179.75(15)
C3 C4 C5 C6 59.65(19)
C4 C5 C6 N2 173.36(14)
C4 C5 C6 C1 -61.41(18)
C5 N1 C7 C8 -175.63(16)
C6 N2 C22 C23 175.29(17)
C6 C1 C2 C3 -55.5(2)
C7 N1 C5 C4 5.9(2)
C7 N1 C5 C6 129.45(17)
C7 C8 C9 C10 -177.97(16)
C7 C8 C13 O1 0.1(3)
C7 C8 C13 C12 178.88(16)
C8 C9 C10 C11 -0.2(3)
C8 C9 C10 C14 177.60(17)
C9 C8 C13 O1 -177.24(16)
C9 C8 C13 C12 1.5(2)
C9 C10 C11 C12 -0.3(3)
C9 C10 C14 C15 8.1(3)
C9 C10 C14 C16 -111.5(2)
C9 C10 C14 C17 128.71(19)
C10 C11 C12 C13 1.5(3)
C10 C11 C12 C18 -178.84(17)
C11 C10 C14 C15 -174.18(17)
C11 C10 C14 C16 66.3(2)
C11 C10 C14 C17 -53.5(2)
C11 C12 C13 O1 176.83(16)
C11 C12 C13 C8 -2.0(2)
C11 C12 C18 C19 2.7(2)
C11 C12 C18 C20 -116.40(19)
C11 C12 C18 C21 122.45(18)
C13 C8 C9 C10 -0.4(3)
C13 C12 C18 C19 -177.56(17)
C13 C12 C18 C20 63.3(2)
C13 C12 C18 C21 -57.9(2)
C14 C10 C11 C12 -178.22(17)
C18 C12 C13 O1 -2.9(2)
C18 C12 C13 C8 178.31(16)
C22 N2 C6 C1 40.2(2)
C22 N2 C6 C5 162.07(16)
C22 C23 C24 C25 176.08(17)
C22 C23 C28 O2 0.6(3)
C22 C23 C28 C27 -178.74(16)
C23 C24 C25 C26 1.7(3)
C23 C24 C25 C29 -176.65(19)
C24 C23 C28 O2 176.13(16)
C24 C23 C28 C27 -3.2(3)
C24 C25 C26 C27 -0.6(3)
C24 C25 C29 C30 -5.6(3)
C24 C25 C29 C31 -127.0(2)
C24 C25 C29 C32 112.7(2)
C25 C26 C27 C28 -2.4(3)
C25 C26 C27 C33 177.89(18)
C26 C25 C29 C30 176.10(19)
C26 C25 C29 C31 54.7(3)
C26 C25 C29 C32 -65.6(2)
C26 C27 C28 O2 -175.19(17)
C26 C27 C28 C23 4.2(3)
C26 C27 C33 C34 -124.21(19)
C26 C27 C33 C35 115.68(19)
C26 C27 C33 C36 -4.7(2)
C28 C23 C24 C25 0.2(3)
C28 C27 C33 C34 56.1(2)
C28 C27 C33 C35 -64.0(2)
C28 C27 C33 C36 175.62(16)
C29 C25 C26 C27 177.84(19)
C33 C27 C28 O2 4.5(3)
C33 C27 C28 C23 -176.15(16)
C41 O4 C42 C43 -176.4(3)
C42 O4 C41 C40 -170.5(3)
